data_1520845
loop_
_publ_author_name
'Belam, W.'
'Daoud, A.'
'Driss, A.'
'Madani, A.'

_publ_section_title
;
 Elaboration et etude radiocristallographique du trisodium
 yttrium-aluminium triarsenic dodecaoxyde Na3 Y0.11 Al1.89 (As O4)3 R .
 Effet du dopage par Na2 O sur la conductivite electrique
;
_journal_name_full 'Journal de la Societe Chimique, Tunis'
_journal_page_first 735
_journal_page_last 743
_journal_volume 4
_journal_year 2000
_chemical_formula_sum 'Al1.887 As3 Na3 O12 Y0.111'
_chemical_name_systematic 'Na3 Y0.111 Al1.887 (As O4)3'
_space_group_IT_number 167
_symmetry_space_group_name_Hall '-R 3 2"c'
_symmetry_space_group_name_H-M 'R -3 c :H'
_cell_angle_alpha 90
_cell_angle_beta 90
_cell_angle_gamma 120
_cell_formula_units_Z 12
_cell_length_a 13.354
_cell_length_b 13.354
_cell_length_c 18.335
_cell_volume 2831.616
_citation_journal_id_ASTM JSCTDP
_cod_data_source_file Belam_JSCTDP_2000_1641.cif
_cod_data_source_block Al1.887As3Na3O12Y0.111
_cod_original_cell_volume 2831.615
_cod_database_code 1520845

loop_
_symmetry_equiv_pos_as_xyz
x,y,z
-y,x-y,z
-x+y,-x,z
y,x,-z+1/2
-x,-x+y,-z+1/2
x-y,-y,-z+1/2
-x,-y,-z
y,-x+y,-z
x-y,x,-z
-y,-x,z-1/2
x,x-y,z-1/2
-x+y,y,z-1/2
x+2/3,y+1/3,z+1/3
-y+2/3,x-y+1/3,z+1/3
-x+y+2/3,-x+1/3,z+1/3
y+2/3,x+1/3,-z+5/6
-x+2/3,-x+y+1/3,-z+5/6
x-y+2/3,-y+1/3,-z+5/6
-x+2/3,-y+1/3,-z+1/3
y+2/3,-x+y+1/3,-z+1/3
x-y+2/3,x+1/3,-z+1/3
-y+2/3,-x+1/3,z-1/6
x+2/3,x-y+1/3,z-1/6
-x+y+2/3,y+1/3,z-1/6
x+1/3,y+2/3,z+2/3
-y+1/3,x-y+2/3,z+2/3
-x+y+1/3,-x+2/3,z+2/3
y+1/3,x+2/3,-z+7/6
-x+1/3,-x+y+2/3,-z+7/6
x-y+1/3,-y+2/3,-z+7/6
-x+1/3,-y+2/3,-z+2/3
y+1/3,-x+y+2/3,-z+2/3
x-y+1/3,x+2/3,-z+2/3
-y+1/3,-x+2/3,z+1/6
x+1/3,x-y+2/3,z+1/6
-x+y+1/3,y+2/3,z+1/6

loop_
_atom_site_label
_atom_site_type_symbol
_atom_site_fract_x
_atom_site_fract_y
_atom_site_fract_z
_atom_site_occupancy
_atom_site_U_iso_or_equiv
Al2 Al+3 0.7792 0.7792 0.25 0.982 0.0
Na1 Na+1 0.6602 0.5538 0.3828 1 0.0
O4 O-2 0.738 0.4702 0.1402 1 0.0
O1 O-2 0.6419 0.4646 0.271 1 0.0
Al1 Al+3 0.6667 0.3333 0.8333 0.828 0.0
O2 O-2 0.7193 0.6582 0.1818 1 0.0
As1 As+5 0.6552 0.5141 0.1817 1 0.0
O3 O-2 0.5268 0.4657 0.1457 1 0.0
Y1 Y+3 0.6667 0.3333 0.3333 0.222 0.0
